data_7717700
loop_
_publ_author_name
'Hsieh, Chang-Chih'
'Chen, Chia-Wei'
'Chiang, Ming-Hsi'
'Horng, Yih-Chern'

_publ_section_title
;
 Cu(II)-Mediated Tautomerization for the Pyrazole-Nitrile Coupling
 Reaction
;
_journal_name_full 'Dalton Transactions'
_journal_paper_doi 10.1039/D4DT02904F
_journal_year 2025
_chemical_formula_sum 'C12 H12 Cl6 Cu N8 O8'
_chemical_formula_weight 672.54
_space_group_crystal_system monoclinic
_space_group_IT_number 15
_space_group_name_Hall '-C 2yc'
_space_group_name_H-M_alt 'C 1 2/c 1'
_atom_sites_solution_hydrogens geom
_audit_creation_method SHELXL-2019/1
_audit_update_record
;
2024-12-13 deposited with the CCDC.	2024-12-17 downloaded from the CCDC.
;
_cell_angle_alpha 90
_cell_angle_beta 110.77
_cell_angle_gamma 90
_cell_formula_units_Z 4
_cell_length_a 13.4847(7)
_cell_length_b 10.0717(4)
_cell_length_c 19.0149(11)
_cell_measurement_reflns_used 4143
_cell_measurement_temperature 150(2)
_cell_measurement_theta_max 28.68
_cell_measurement_theta_min 2.29
_cell_volume 2414.7(2)
_computing_cell_refinement 'SAINT (Bruker, 2012)'
_computing_data_collection 'APEX2 (Bruker AXS, 2012)'
_computing_data_reduction 'SAINT (Bruker, 2012)'
_computing_molecular_graphics 'DIAMOND (Brandenburg, 1999)'
_computing_publication_material 'SHELXL-2019/1 (Sheldrick, 2019)'
_computing_structure_refinement 'SHELXL-2019/1 (Sheldrick, 2019)'
_computing_structure_solution 'SHELXL-2019/1 (Sheldrick, 2019)'
_diffrn_ambient_temperature 150(2)
_diffrn_measured_fraction_theta_full 1.000
_diffrn_measured_fraction_theta_max 0.997
_diffrn_measurement_device_type 'Bruker APEX-II CCD'
_diffrn_measurement_method \w
_diffrn_radiation_type MoK\a
_diffrn_radiation_wavelength 0.71073
_diffrn_reflns_av_unetI/netI 0.0565
_diffrn_reflns_Laue_measured_fraction_full 1.000
_diffrn_reflns_Laue_measured_fraction_max 0.997
_diffrn_reflns_limit_h_max 18
_diffrn_reflns_limit_h_min -18
_diffrn_reflns_limit_k_max 13
_diffrn_reflns_limit_k_min -13
_diffrn_reflns_limit_l_max 25
_diffrn_reflns_limit_l_min -16
_diffrn_reflns_number 3161
_diffrn_reflns_point_group_measured_fraction_full 1.000
_diffrn_reflns_point_group_measured_fraction_max 0.997
_diffrn_reflns_theta_full 25.242
_diffrn_reflns_theta_max 28.834
_diffrn_reflns_theta_min 2.291
_exptl_absorpt_coefficient_mu 1.625
_exptl_absorpt_correction_T_max 0.940
_exptl_absorpt_correction_T_min 0.890
_exptl_absorpt_correction_type multi-scan
_exptl_absorpt_process_details 'SADABS (Sheldrick, 2003)'
_exptl_crystal_colour blue
_exptl_crystal_density_diffrn 1.850
_exptl_crystal_description block
_exptl_crystal_F_000 1340
_exptl_crystal_size_max 0.14
_exptl_crystal_size_mid 0.06
_exptl_crystal_size_min 0.04
_refine_diff_density_max 0.630
_refine_diff_density_min -0.557
_refine_diff_density_rms 0.098
_refine_ls_extinction_method none
_refine_ls_goodness_of_fit_ref 1.009
_refine_ls_hydrogen_treatment constr
_refine_ls_matrix_type full
_refine_ls_number_parameters 160
_refine_ls_number_reflns 3161
_refine_ls_number_restraints 0
_refine_ls_restrained_S_all 1.009
_refine_ls_R_factor_all 0.0539
_refine_ls_R_factor_gt 0.0411
_refine_ls_shift/su_max 0.001
_refine_ls_shift/su_mean 0.000
_refine_ls_structure_factor_coef Fsqd
_refine_ls_weighting_details 'w=1/[\s^2^(Fo^2^)+(0.0465P)^2^] where P=(Fo^2^+2Fc^2^)/3'
_refine_ls_weighting_scheme calc
_refine_ls_wR_factor_gt 0.0879
_refine_ls_wR_factor_ref 0.0944
_reflns_Friedel_coverage 0.000
_reflns_number_gt 2696
_reflns_number_total 3161
_reflns_threshold_expression 'I > 2\s(I)'
_cod_data_source_file d4dt02904f2.cif
_cod_data_source_block 2a_CCDC1
_cod_original_sg_symbol_H-M 'C 2/c'
_cod_database_code 7717700
_shelx_shelxl_version_number 2019/1
_shelx_space_group_comment
;
The symmetry employed for this shelxl refinement is uniquely defined
by the following loop, which should always be used as a source of
symmetry information in preference to the above space-group names.
They are only intended as comments.
;

loop_
_space_group_symop_operation_xyz
'x, y, z'
'-x, y, -z+1/2'
'x+1/2, y+1/2, z'
'-x+1/2, y+1/2, -z+1/2'
'-x, -y, -z'
'x, -y, z-1/2'
'-x+1/2, -y+1/2, -z'
'x+1/2, -y+1/2, z-1/2'

loop_
_atom_site_label
_atom_site_type_symbol
_atom_site_fract_x
_atom_site_fract_y
_atom_site_fract_z
_atom_site_U_iso_or_equiv
_atom_site_adp_type
_atom_site_occupancy
_atom_site_site_symmetry_order
_atom_site_calc_flag
_atom_site_refinement_flags_posn
_atom_site_refinement_flags_adp
_atom_site_refinement_flags_occupancy
_atom_site_disorder_assembly
_atom_site_disorder_group
O1 O 0.3198(2) 0.3393(2) 0.7401(2) 0.0480(8) Uani 1 1 d . . . . .
Cu1 Cu 0.500000 0.36486(5) 0.750000 0.01869(14) Uani 1 2 d S T P . .
Cl2 Cl 0.28629(10) 0.01410(11) 0.50066(6) 0.0534(3) Uani 1 1 d . . . . .
Cl3 Cl 0.24180(7) 0.39920(8) 0.76345(6) 0.0315(2) Uani 1 1 d . . . . .
Cl1 Cl 0.50767(11) 0.72894(10) 0.98552(5) 0.0486(3) Uani 1 1 d . . . . .
N2 N 0.6035(3) 0.6093(3) 0.82876(18) 0.0261(7) Uani 1 1 d . . . . .
H2 H 0.638611 0.616347 0.798965 0.031 Uiso 1 1 calc R U . . .
N1 N 0.5400(2) 0.5067(2) 0.82879(14) 0.0202(6) Uani 1 1 d . . . . .
N3 N 0.4615(3) 0.2243(2) 0.67050(14) 0.0213(6) Uani 1 1 d . . . . .
O4 O 0.1405(2) 0.3441(3) 0.72763(18) 0.0472(8) Uani 1 1 d . . . . .
N4 N 0.5289(3) 0.1289(3) 0.66695(18) 0.0240(6) Uani 1 1 d . . . . .
H4 H 0.593575 0.123027 0.697283 0.029 Uiso 1 1 calc R U . . .
C3 C 0.6053(3) 0.6998(3) 0.8813(2) 0.0297(8) Uani 1 1 d . . . . .
H3 H 0.644166 0.778251 0.892165 0.036 Uiso 1 1 calc R U . . .
C4 C 0.3700(3) 0.1987(3) 0.6148(2) 0.0275(8) Uani 1 1 d . . . . .
H4A H 0.308077 0.248095 0.603553 0.033 Uiso 1 1 calc R U . . .
O3 O 0.2429(2) 0.5401(2) 0.7501(2) 0.0475(7) Uani 1 1 d . . . . .
C5 C 0.3824(3) 0.0863(4) 0.57659(19) 0.0282(8) Uani 1 1 d . . . . .
C2 C 0.5386(3) 0.6530(3) 0.91523(19) 0.0237(7) Uani 1 1 d . . . . .
C6 C 0.4837(3) 0.0438(3) 0.6106(2) 0.0287(8) Uani 1 1 d . . . . .
H6 H 0.515254 -0.029564 0.597497 0.034 Uiso 1 1 calc R U . . .
C1 C 0.4997(3) 0.5330(3) 0.88164(18) 0.0228(7) Uani 1 1 d . . . . .
H1 H 0.452575 0.478837 0.894121 0.027 Uiso 1 1 calc R U . . .
O2 O 0.2749(3) 0.3755(4) 0.84365(18) 0.0689(11) Uani 1 1 d . . . . .

loop_
_atom_site_aniso_label
_atom_site_aniso_U_11
_atom_site_aniso_U_22
_atom_site_aniso_U_33
_atom_site_aniso_U_23
_atom_site_aniso_U_13
_atom_site_aniso_U_12
O1 0.0316(16) 0.0299(15) 0.092(2) -0.0070(17) 0.0340(17) 0.0005(12)
Cu1 0.0240(3) 0.0138(2) 0.0170(2) 0.000 0.0058(3) 0.000
Cl2 0.0594(7) 0.0351(5) 0.0363(5) -0.0087(4) -0.0194(5) -0.0007(5)
Cl3 0.0203(4) 0.0269(4) 0.0509(6) 0.0046(4) 0.0172(4) 0.0004(3)
Cl1 0.0970(10) 0.0294(5) 0.0356(6) -0.0025(4) 0.0436(6) 0.0007(5)
N2 0.0284(17) 0.0254(16) 0.0299(18) -0.0079(12) 0.0169(15) -0.0084(12)
N1 0.0245(15) 0.0152(11) 0.0219(14) -0.0002(10) 0.0093(13) -0.0044(12)
N3 0.0250(15) 0.0156(12) 0.0211(13) 0.0000(10) 0.0054(13) 0.0030(12)
O4 0.0225(14) 0.0403(17) 0.075(2) 0.0103(15) 0.0118(14) -0.0017(12)
N4 0.0241(16) 0.0198(14) 0.0246(16) -0.0039(11) 0.0043(13) 0.0029(11)
C3 0.042(2) 0.0168(17) 0.0297(19) -0.0064(14) 0.0122(17) -0.0080(14)
C4 0.026(2) 0.0239(18) 0.0245(18) 0.0035(14) -0.0013(16) 0.0041(14)
O3 0.0302(15) 0.0239(12) 0.087(2) 0.0075(15) 0.0196(17) 0.0055(12)
C5 0.037(2) 0.0187(16) 0.0187(17) 0.0006(14) -0.0021(16) -0.0016(15)
C2 0.034(2) 0.0200(16) 0.0194(16) 0.0030(13) 0.0118(15) 0.0031(14)
C6 0.033(2) 0.0225(17) 0.0253(18) -0.0051(14) 0.0042(16) 0.0018(15)
C1 0.028(2) 0.0218(16) 0.0176(16) 0.0035(13) 0.0073(15) -0.0012(14)
O2 0.063(2) 0.104(3) 0.0390(17) 0.0141(17) 0.0173(18) -0.028(2)

loop_
_atom_type_symbol
_atom_type_description
_atom_type_scat_dispersion_real
_atom_type_scat_dispersion_imag
_atom_type_scat_source
C C 0.0033 0.0016 'International Tables Vol C Tables 4.2.6.8 and 6.1.1.4'
H H 0.0000 0.0000 'International Tables Vol C Tables 4.2.6.8 and 6.1.1.4'
Cl Cl 0.1484 0.1585 'International Tables Vol C Tables 4.2.6.8 and 6.1.1.4'
Cu Cu 0.3201 1.2651 'International Tables Vol C Tables 4.2.6.8 and 6.1.1.4'
N N 0.0061 0.0033 'International Tables Vol C Tables 4.2.6.8 and 6.1.1.4'
O O 0.0106 0.0060 'International Tables Vol C Tables 4.2.6.8 and 6.1.1.4'

loop_
_geom_angle_atom_site_label_1
_geom_angle_atom_site_label_2
_geom_angle_atom_site_label_3
_geom_angle
_geom_angle_site_symmetry_1
_geom_angle_site_symmetry_3
_geom_angle_publ_flag
Cl3 O1 Cu1 141.29(18) . . ?
N3 Cu1 N3 89.92(14) . 2_656 ?
N3 Cu1 N1 179.10(12) . . ?
N3 Cu1 N1 90.61(9) 2_656 . ?
N3 Cu1 N1 90.60(9) . 2_656 ?
N3 Cu1 N1 179.11(12) 2_656 2_656 ?
N1 Cu1 N1 88.88(14) . 2_656 ?
N3 Cu1 O1 83.09(12) . . ?
N3 Cu1 O1 88.15(12) 2_656 . ?
N1 Cu1 O1 97.65(12) . . ?
N1 Cu1 O1 91.20(12) 2_656 . ?
N3 Cu1 O1 88.15(12) . 2_656 ?
N3 Cu1 O1 83.09(12) 2_656 2_656 ?
N1 Cu1 O1 91.20(12) . 2_656 ?
N1 Cu1 O1 97.65(12) 2_656 2_656 ?
O1 Cu1 O1 167.62(12) . 2_656 ?
O4 Cl3 O1 112.50(18) . . ?
O4 Cl3 O3 111.81(17) . . ?
O1 Cl3 O3 108.00(17) . . ?
O4 Cl3 O2 109.2(2) . . ?
O1 Cl3 O2 105.9(2) . . ?
O3 Cl3 O2 109.2(2) . . ?
N1 N2 C3 111.4(3) . . ?
N1 N2 H2 124.3 . . ?
C3 N2 H2 124.3 . . ?
C1 N1 N2 106.2(3) . . ?
C1 N1 Cu1 129.4(2) . . ?
N2 N1 Cu1 123.5(2) . . ?
C4 N3 N4 105.9(3) . . ?
C4 N3 Cu1 130.9(2) . . ?
N4 N3 Cu1 123.1(2) . . ?
C6 N4 N3 112.0(3) . . ?
C6 N4 H4 124.0 . . ?
N3 N4 H4 124.0 . . ?
N2 C3 C2 106.0(3) . . ?
N2 C3 H3 127.0 . . ?
C2 C3 H3 127.0 . . ?
N3 C4 C5 109.0(3) . . ?
N3 C4 H4A 125.5 . . ?
C5 C4 H4A 125.5 . . ?
C6 C5 C4 107.2(3) . . ?
C6 C5 Cl2 126.7(3) . . ?
C4 C5 Cl2 126.1(3) . . ?
C3 C2 C1 106.8(3) . . ?
C3 C2 Cl1 126.8(3) . . ?
C1 C2 Cl1 126.4(3) . . ?
N4 C6 C5 106.0(3) . . ?
N4 C6 H6 127.0 . . ?
C5 C6 H6 127.0 . . ?
N1 C1 C2 109.5(3) . . ?
N1 C1 H1 125.2 . . ?
C2 C1 H1 125.2 . . ?

loop_
_geom_bond_atom_site_label_1
_geom_bond_atom_site_label_2
_geom_bond_distance
_geom_bond_site_symmetry_2
_geom_bond_publ_flag
O1 Cl3 1.414(3) . ?
O1 Cu1 2.383(3) . ?
Cu1 N3 2.000(2) . ?
Cu1 N3 2.000(2) 2_656 ?
Cu1 N1 2.001(2) . ?
Cu1 N1 2.001(2) 2_656 ?
Cl2 C5 1.722(4) . ?
Cl3 O4 1.407(3) . ?
Cl3 O3 1.443(2) . ?
Cl3 O2 1.449(3) . ?
Cl1 C2 1.715(3) . ?
N2 N1 1.342(4) . ?
N2 C3 1.345(4) . ?
N2 H2 0.8600 . ?
N1 C1 1.328(4) . ?
N3 C4 1.335(4) . ?
N3 N4 1.341(4) . ?
N4 C6 1.338(4) . ?
N4 H4 0.8600 . ?
C3 C2 1.364(5) . ?
C3 H3 0.9300 . ?
C4 C5 1.387(5) . ?
C4 H4A 0.9300 . ?
C5 C6 1.357(5) . ?
C2 C1 1.381(5) . ?
C6 H6 0.9300 . ?
C1 H1 0.9300 . ?

loop_
_geom_torsion_atom_site_label_1
_geom_torsion_atom_site_label_2
_geom_torsion_atom_site_label_3
_geom_torsion_atom_site_label_4
_geom_torsion
_geom_torsion_site_symmetry_1
_geom_torsion_site_symmetry_2
_geom_torsion_site_symmetry_3
_geom_torsion_site_symmetry_4
_geom_torsion_publ_flag
Cu1 O1 Cl3 O4 170.7(3) . . . . ?
Cu1 O1 Cl3 O3 46.8(4) . . . . ?
Cu1 O1 Cl3 O2 -70.1(4) . . . . ?
C3 N2 N1 C1 0.7(4) . . . . ?
C3 N2 N1 Cu1 171.0(2) . . . . ?
C4 N3 N4 C6 0.4(4) . . . . ?
Cu1 N3 N4 C6 177.6(2) . . . . ?
N1 N2 C3 C2 -0.9(4) . . . . ?
N4 N3 C4 C5 -0.4(4) . . . . ?
Cu1 N3 C4 C5 -177.4(2) . . . . ?
N3 C4 C5 C6 0.3(4) . . . . ?
N3 C4 C5 Cl2 179.7(3) . . . . ?
N2 C3 C2 C1 0.8(4) . . . . ?
N2 C3 C2 Cl1 -178.7(3) . . . . ?
N3 N4 C6 C5 -0.2(4) . . . . ?
C4 C5 C6 N4 -0.1(4) . . . . ?
Cl2 C5 C6 N4 -179.5(3) . . . . ?
N2 N1 C1 C2 -0.2(4) . . . . ?
Cu1 N1 C1 C2 -169.7(2) . . . . ?
C3 C2 C1 N1 -0.4(4) . . . . ?
Cl1 C2 C1 N1 179.1(3) . . . . ?
